data_4026553
loop_
_publ_author_name
'Kaleb I. Jentzsch'
'Taewoo Min'
'Jennifer I. Etcheson'
'James C. Fettinger'
'Annaliese K. Franz'

_publ_section_title
;
 Silyl Fluoride Electrophiles for the Enantioselective Synthesis of
 Silylated Pyrrolidine Catalysts
;
_journal_name_full 'Journal of Organic Chemistry'
_journal_page_first 7065
_journal_page_last 7075
_journal_paper_doi 10.1021/jo200991q
_journal_volume 76
_journal_year 2011
_chemical_absolute_configuration ad
_chemical_formula_moiety 'C22 H24 N Si, Br'
_chemical_formula_sum 'C22 H24 Br N Si'
_chemical_formula_weight 410.42
_chemical_name_systematic
;
?
;
_space_group_IT_number 4
_symmetry_cell_setting monoclinic
_symmetry_space_group_name_Hall 'P 2yb'
_symmetry_space_group_name_H-M 'P 1 21 1'
_atom_sites_solution_hydrogens geom
_atom_sites_solution_primary direct
_atom_sites_solution_secondary difmap
_audit_creation_method SHELXL-97
_cell_angle_alpha 90.00
_cell_angle_beta 102.3300(10)
_cell_angle_gamma 90.00
_cell_formula_units_Z 2
_cell_length_a 8.4450(4)
_cell_length_b 7.4439(4)
_cell_length_c 16.4853(8)
_cell_measurement_reflns_used 6692
_cell_measurement_temperature 90(2)
_cell_measurement_theta_max 27.50
_cell_measurement_theta_min 2.47
_cell_volume 1012.42(9)
_computing_cell_refinement 'SAINT (7.68A) (Bruker, 2009)'
_computing_data_collection 'SMART (Version 5.054) (Bruker, 2002)'
_computing_data_reduction 'SAINT (7.68A) (Bruker, 2009)'
_computing_molecular_graphics 'SHELXTL 5.1, XP (Sheldrick, 1994)'
_computing_publication_material SHELXL97
_computing_structure_refinement 'SHELXL-97 (Sheldrick, 2008)'
_computing_structure_solution 'SHELXS-97 (Sheldrick, 2008)'
_diffrn_ambient_temperature 90(2)
_diffrn_measured_fraction_theta_full 1.000
_diffrn_measured_fraction_theta_max 1.000
_diffrn_measurement_device_type 'Bruker SMART1000 CCD'
_diffrn_measurement_method '\w and \f'
_diffrn_radiation_monochromator graphite
_diffrn_radiation_source 'fine-focus sealed tube'
_diffrn_radiation_type MoK\a
_diffrn_radiation_wavelength 0.71073
_diffrn_reflns_av_R_equivalents 0.0234
_diffrn_reflns_av_sigmaI/netI 0.0313
_diffrn_reflns_limit_h_max 10
_diffrn_reflns_limit_h_min -10
_diffrn_reflns_limit_k_max 9
_diffrn_reflns_limit_k_min -9
_diffrn_reflns_limit_l_max 21
_diffrn_reflns_limit_l_min -21
_diffrn_reflns_number 10899
_diffrn_reflns_theta_full 27.51
_diffrn_reflns_theta_max 27.51
_diffrn_reflns_theta_min 1.26
_exptl_absorpt_coefficient_mu 2.094
_exptl_absorpt_correction_T_max 0.9191
_exptl_absorpt_correction_T_min 0.4807
_exptl_absorpt_correction_type numerical
_exptl_absorpt_process_details 'SADABS 2008/2 (Sheldrick, 2008)'
_exptl_crystal_colour Colorless
_exptl_crystal_density_diffrn 1.346
_exptl_crystal_description Rod
_exptl_crystal_F_000 424
_exptl_crystal_size_max 0.41
_exptl_crystal_size_mid 0.09
_exptl_crystal_size_min 0.04
_refine_diff_density_max 0.451
_refine_diff_density_min -0.292
_refine_diff_density_rms 0.057
_refine_ls_abs_structure_details 'Flack H D (1983), Acta Cryst. A39, 876-881'
_refine_ls_abs_structure_Flack -0.008(6)
_refine_ls_extinction_method none
_refine_ls_goodness_of_fit_ref 1.033
_refine_ls_hydrogen_treatment refU
_refine_ls_matrix_type full
_refine_ls_number_parameters 250
_refine_ls_number_reflns 4626
_refine_ls_number_restraints 1
_refine_ls_restrained_S_all 1.033
_refine_ls_R_factor_all 0.0319
_refine_ls_R_factor_gt 0.0271
_refine_ls_shift/su_max 0.001
_refine_ls_shift/su_mean 0.000
_refine_ls_structure_factor_coef Fsqd
_refine_ls_weighting_details 'calc w=1/[\s^2^(Fo^2^)+(0.0412P)^2^+0.1229P] where P=(Fo^2^+2Fc^2^)/3'
_refine_ls_weighting_scheme calc
_refine_ls_wR_factor_gt 0.0647
_refine_ls_wR_factor_ref 0.0674
_reflns_number_gt 4313
_reflns_number_total 4626
_reflns_threshold_expression >2sigma(I)
_cod_data_source_file jo200991q_si_001_4.cif
_cod_data_source_block jf1993f
_cod_depositor_comments
;
The following automatic conversions were performed:

'_refine_ls_hydrogen_treatment' value 'RefU' changed to 'refU'
according to the built-in table from CIF Core dictionary named
'cif_core.dic' version 2.4.1 from 2010-06-29.

Automatic conversion script
Id: cif_fix_values 1715 2011-07-08 13:25:40Z adriana 
;
_cod_original_sg_symbol_H-M 'P 21'
_cod_database_code 4026553

loop_
_symmetry_equiv_pos_as_xyz
'x, y, z'
'-x, y+1/2, -z'

loop_
_atom_site_label
_atom_site_type_symbol
_atom_site_fract_x
_atom_site_fract_y
_atom_site_fract_z
_atom_site_U_iso_or_equiv
_atom_site_adp_type
_atom_site_occupancy
_atom_site_symmetry_multiplicity
_atom_site_calc_flag
_atom_site_refinement_flags
Br1 Br 0.15198(2) 0.63156(3) 0.950372(13) 0.02470(7) Uani 1 1 d .
Si1 Si 0.82937(7) 0.28288(8) 0.74253(4) 0.01770(13) Uani 1 1 d .
N1 N 1.0339(2) 0.2211(3) 0.90390(11) 0.0175(4) Uani 1 1 d .
H1A H 1.0379 0.3433 0.8960 0.026(7) Uiso 1 1 calc R
H1B H 0.9743 0.1992 0.9435 0.014(6) Uiso 1 1 calc R
C1 C 0.9573(2) 0.1283(4) 0.82311(11) 0.0179(4) Uani 1 1 d .
H1 H 0.8848 0.0313 0.8363 0.045(9) Uiso 1 1 calc R
C2 C 1.2021(3) 0.1468(4) 0.93140(15) 0.0272(5) Uani 1 1 d .
H2A H 1.2015 0.0321 0.9617 0.032(8) Uiso 1 1 calc R
H2B H 1.2744 0.2333 0.9671 0.043(9) Uiso 1 1 calc R
C3 C 1.2526(3) 0.1189(5) 0.85027(16) 0.0311(5) Uani 1 1 d .
H3A H 1.3462 0.0361 0.8569 0.041(9) Uiso 1 1 calc R
H3B H 1.2815 0.2343 0.8274 0.037(8) Uiso 1 1 calc R
C4 C 1.1021(3) 0.0367(3) 0.79449(16) 0.0259(5) Uani 1 1 d .
H4A H 1.0997 -0.0951 0.8022 0.027(7) Uiso 1 1 calc R
H4B H 1.0992 0.0628 0.7353 0.032(8) Uiso 1 1 calc R
C5 C 0.7169(3) 0.4448(3) 0.79519(15) 0.0205(5) Uani 1 1 d .
C6 C 0.6355(3) 0.3830(3) 0.85600(15) 0.0212(5) Uani 1 1 d .
H6 H 0.6460 0.2610 0.8731 0.029(8) Uiso 1 1 calc R
C7 C 0.5398(3) 0.4988(4) 0.89127(16) 0.0232(5) Uani 1 1 d .
H7 H 0.4843 0.4551 0.9317 0.016(6) Uiso 1 1 calc R
C8 C 0.5252(3) 0.6765(3) 0.86776(17) 0.0261(6) Uani 1 1 d .
H8 H 0.4593 0.7549 0.8918 0.021(7) Uiso 1 1 calc R
C9 C 0.6067(3) 0.7419(3) 0.80893(18) 0.0303(6) Uani 1 1 d .
H9 H 0.5974 0.8648 0.7932 0.035(8) Uiso 1 1 calc R
C10 C 0.7017(2) 0.6259(5) 0.77337(14) 0.0262(4) Uani 1 1 d .
H10 H 0.7574 0.6710 0.7333 0.042(9) Uiso 1 1 calc R
C11 C 0.6822(2) 0.1347(5) 0.67127(12) 0.0253(4) Uani 1 1 d .
C12 C 0.5158(3) 0.1716(4) 0.65212(17) 0.0365(8) Uani 1 1 d .
H12 H 0.4750 0.2712 0.6773 0.034(8) Uiso 1 1 calc R
C13 C 0.4097(4) 0.0641(6) 0.5966(2) 0.0585(12) Uani 1 1 d .
H13 H 0.2972 0.0912 0.5846 0.065(11) Uiso 1 1 calc R
C14 C 0.4648(5) -0.0812(5) 0.55878(19) 0.0568(11) Uani 1 1 d .
H14 H 0.3916 -0.1521 0.5199 0.084(14) Uiso 1 1 calc R
C15 C 0.6283(5) -0.1223(5) 0.57834(19) 0.0519(10) Uani 1 1 d .
H15 H 0.6677 -0.2240 0.5539 0.070(13) Uiso 1 1 calc R
C16 C 0.7344(4) -0.0156(4) 0.63327(16) 0.0344(7) Uani 1 1 d .
H16 H 0.8464 -0.0452 0.6456 0.048(10) Uiso 1 1 calc R
C17 C 0.9639(3) 0.3969(3) 0.68149(14) 0.0191(4) Uani 1 1 d .
C18 C 0.9539(3) 0.3553(4) 0.59763(15) 0.0263(5) Uani 1 1 d .
H18 H 0.8722 0.2749 0.5705 0.038(8) Uiso 1 1 calc R
C19 C 1.0609(3) 0.4290(4) 0.55325(16) 0.0328(6) Uani 1 1 d .
H19 H 1.0520 0.3986 0.4965 0.034(8) Uiso 1 1 calc R
C20 C 1.1802(3) 0.5464(4) 0.59173(16) 0.0298(6) Uani 1 1 d .
H20 H 1.2542 0.5957 0.5617 0.030(7) Uiso 1 1 calc R
C21 C 1.1915(3) 0.5920(3) 0.67404(16) 0.0285(6) Uani 1 1 d .
H21 H 1.2727 0.6738 0.7003 0.045(10) Uiso 1 1 calc R
C22 C 1.0846(3) 0.5188(3) 0.71870(15) 0.0234(5) Uani 1 1 d .
H22 H 1.0934 0.5517 0.7752 0.021(7) Uiso 1 1 calc R

loop_
_atom_site_aniso_label
_atom_site_aniso_U_11
_atom_site_aniso_U_22
_atom_site_aniso_U_33
_atom_site_aniso_U_23
_atom_site_aniso_U_13
_atom_site_aniso_U_12
Br1 0.03313(12) 0.01851(10) 0.02581(11) -0.00458(12) 0.01377(8) -0.00407(12)
Si1 0.0172(3) 0.0190(3) 0.0166(3) 0.0030(2) 0.0029(2) -0.0038(2)
N1 0.0184(9) 0.0167(9) 0.0171(9) 0.0018(7) 0.0028(7) -0.0018(7)
C1 0.0208(9) 0.0145(8) 0.0189(9) -0.0016(13) 0.0056(7) -0.0042(12)
C2 0.0218(10) 0.0200(12) 0.0347(12) 0.0053(13) -0.0057(8) 0.0007(11)
C3 0.0221(10) 0.0236(13) 0.0486(14) 0.0038(15) 0.0099(9) 0.0069(12)
C4 0.0313(13) 0.0208(12) 0.0273(13) -0.0007(10) 0.0101(10) 0.0070(10)
C5 0.0146(10) 0.0230(11) 0.0228(11) 0.0032(9) 0.0015(8) -0.0013(9)
C6 0.0191(11) 0.0205(11) 0.0237(12) 0.0043(9) 0.0037(9) -0.0006(9)
C7 0.0180(11) 0.0254(13) 0.0267(13) 0.0002(10) 0.0056(9) -0.0014(10)
C8 0.0186(10) 0.0236(15) 0.0355(14) -0.0033(10) 0.0041(10) 0.0005(9)
C9 0.0212(12) 0.0213(13) 0.0476(16) 0.0076(11) 0.0059(11) 0.0021(9)
C10 0.0200(9) 0.0250(11) 0.0343(11) 0.0080(15) 0.0074(8) -0.0001(13)
C11 0.0266(10) 0.0306(11) 0.0173(9) 0.0080(14) 0.0016(8) -0.0116(14)
C12 0.0298(12) 0.042(2) 0.0324(13) 0.0174(12) -0.0043(11) -0.0144(12)
C13 0.0408(17) 0.077(3) 0.0452(18) 0.0340(19) -0.0187(14) -0.0361(17)
C14 0.073(3) 0.060(2) 0.0267(16) 0.0106(16) -0.0112(16) -0.051(2)
C15 0.085(3) 0.048(2) 0.0230(14) -0.0050(14) 0.0123(16) -0.0400(19)
C16 0.0462(17) 0.0369(16) 0.0202(12) -0.0041(11) 0.0074(11) -0.0191(13)
C17 0.0169(10) 0.0192(11) 0.0208(11) 0.0043(9) 0.0031(8) -0.0020(8)
C18 0.0264(12) 0.0331(14) 0.0181(11) 0.0024(10) 0.0021(9) -0.0117(10)
C19 0.0363(14) 0.0467(17) 0.0164(12) 0.0021(11) 0.0080(10) -0.0131(13)
C20 0.0277(13) 0.0345(14) 0.0295(13) 0.0068(11) 0.0110(11) -0.0089(11)
C21 0.0263(12) 0.0314(18) 0.0279(12) 0.0010(10) 0.0057(10) -0.0137(10)
C22 0.0272(12) 0.0219(12) 0.0218(12) 0.0000(9) 0.0069(9) -0.0067(9)

loop_
_atom_type_symbol
_atom_type_description
_atom_type_scat_dispersion_real
_atom_type_scat_dispersion_imag
_atom_type_scat_source
C C 0.0033 0.0016 'International Tables Vol C Tables 4.2.6.8 and 6.1.1.4'
H H 0.0000 0.0000 'International Tables Vol C Tables 4.2.6.8 and 6.1.1.4'
N N 0.0061 0.0033 'International Tables Vol C Tables 4.2.6.8 and 6.1.1.4'
Si Si 0.0817 0.0704 'International Tables Vol C Tables 4.2.6.8 and 6.1.1.4'
Br Br -0.2901 2.4595 'International Tables Vol C Tables 4.2.6.8 and 6.1.1.4'

loop_
_geom_angle_atom_site_label_1
_geom_angle_atom_site_label_2
_geom_angle_atom_site_label_3
_geom_angle
C5 Si1 C17 112.66(11)
C5 Si1 C11 109.72(12)
C17 Si1 C11 109.07(10)
C5 Si1 C1 109.58(10)
C17 Si1 C1 109.21(9)
C11 Si1 C1 106.39(13)
N1 C1 C4 104.46(16)
N1 C1 Si1 114.1(2)
C4 C1 Si1 114.66(15)
N1 C1 H1 107.8
C4 C1 H1 107.8
Si1 C1 H1 107.8
C3 C4 C1 104.4(2)
C3 C4 H4A 110.9
C1 C4 H4A 110.9
C3 C4 H4B 110.9
C1 C4 H4B 110.9
H4A C4 H4B 108.9
C2 C3 C4 103.49(19)
C2 C3 H3A 111.1
C4 C3 H3A 111.1
C2 C3 H3B 111.1
C4 C3 H3B 111.1
H3A C3 H3B 109.0
N1 C2 C3 102.25(17)
N1 C2 H2A 111.3
C3 C2 H2A 111.3
N1 C2 H2B 111.3
C3 C2 H2B 111.3
H2A C2 H2B 109.2
C2 N1 C1 107.22(18)
C2 N1 H1A 110.3
C1 N1 H1A 110.3
C2 N1 H1B 110.3
C1 N1 H1B 110.3
H1A N1 H1B 108.5
C10 C5 C6 117.9(2)
C10 C5 Si1 122.30(18)
C6 C5 Si1 119.73(18)
C7 C6 C5 120.7(2)
C7 C6 H6 119.6
C5 C6 H6 119.6
C8 C7 C6 120.2(2)
C8 C7 H7 119.9
C6 C7 H7 119.9
C7 C8 C9 120.3(2)
C7 C8 H8 119.8
C9 C8 H8 119.8
C10 C9 C8 119.5(2)
C10 C9 H9 120.2
C8 C9 H9 120.2
C9 C10 C5 121.4(2)
C9 C10 H10 119.3
C5 C10 H10 119.3
C16 C11 C12 116.9(3)
C16 C11 Si1 121.39(18)
C12 C11 Si1 121.6(3)
C13 C12 C11 120.7(3)
C13 C12 H12 119.7
C11 C12 H12 119.7
C14 C13 C12 121.2(3)
C14 C13 H13 119.4
C12 C13 H13 119.4
C13 C14 C15 119.0(3)
C13 C14 H14 120.5
C15 C14 H14 120.5
C16 C15 C14 120.1(4)
C16 C15 H15 120.0
C14 C15 H15 120.0
C15 C16 C11 122.1(3)
C15 C16 H16 118.9
C11 C16 H16 118.9
C18 C17 C22 117.3(2)
C18 C17 Si1 120.93(17)
C22 C17 Si1 121.66(18)
C19 C18 C17 121.5(2)
C19 C18 H18 119.2
C17 C18 H18 119.2
C20 C19 C18 120.0(2)
C20 C19 H19 120.0
C18 C19 H19 120.0
C19 C20 C21 119.8(2)
C19 C20 H20 120.1
C21 C20 H20 120.1
C20 C21 C22 120.4(2)
C20 C21 H21 119.8
C22 C21 H21 119.8
C21 C22 C17 121.0(2)
C21 C22 H22 119.5
C17 C22 H22 119.5

loop_
_geom_bond_atom_site_label_1
_geom_bond_atom_site_label_2
_geom_bond_distance
Si1 C5 1.860(3)
Si1 C17 1.874(2)
Si1 C11 1.876(3)
Si1 C1 1.908(3)
N1 H1A 0.9200
N1 H1B 0.9200
C1 N1 1.517(3)
C1 C4 1.559(3)
C1 H1 1.0000
C2 N1 1.501(3)
C2 H2A 0.9900
C2 H2B 0.9900
C3 C2 1.502(4)
C3 H3A 0.9900
C3 H3B 0.9900
C4 C3 1.529(4)
C4 H4A 0.9900
C4 H4B 0.9900
C5 C10 1.394(4)
C5 C6 1.409(3)
C6 C7 1.391(3)
C6 H6 0.9500
C7 C8 1.377(4)
C7 H7 0.9500
C8 C9 1.391(4)
C8 H8 0.9500
C9 C10 1.391(4)
C9 H9 0.9500
C10 H10 0.9500
C11 C16 1.398(5)
C11 C12 1.400(3)
C12 C13 1.389(4)
C12 H12 0.9500
C13 C14 1.378(6)
C13 H13 0.9500
C14 C15 1.384(6)
C14 H14 0.9500
C15 C16 1.381(4)
C15 H15 0.9500
C16 H16 0.9500
C17 C18 1.402(3)
C17 C22 1.404(3)
C18 C19 1.391(4)
C18 H18 0.9500
C19 C20 1.381(4)
C19 H19 0.9500
C20 C21 1.382(4)
C20 H20 0.9500
C21 C22 1.392(3)
C21 H21 0.9500
C22 H22 0.9500

loop_
_geom_hbond_atom_site_label_D
_geom_hbond_atom_site_label_H
_geom_hbond_atom_site_label_A
_geom_hbond_distance_DH
_geom_hbond_distance_HA
_geom_hbond_distance_DA
_geom_hbond_angle_DHA
_geom_hbond_site_symmetry_A
N1 H1A Br1 0.92 2.44 3.2541(19) 147.0 1_655
N1 H1B Br1 0.92 2.29 3.2080(19) 174. 2_647

loop_
_geom_torsion_atom_site_label_1
_geom_torsion_atom_site_label_2
_geom_torsion_atom_site_label_3
_geom_torsion_atom_site_label_4
_geom_torsion
C5 Si1 C1 N1 -38.06(17)
C17 Si1 C1 N1 85.79(15)
C11 Si1 C1 N1 -156.61(14)
C5 Si1 C1 C4 -158.50(18)
C17 Si1 C1 C4 -34.6(2)
C11 Si1 C1 C4 82.9(2)
N1 C1 C4 C3 -12.3(3)
Si1 C1 C4 C3 113.3(2)
C1 C4 C3 C2 34.3(3)
C4 C3 C2 N1 -43.0(3)
C3 C2 N1 C1 35.7(3)
C4 C1 N1 C2 -14.2(3)
Si1 C1 N1 C2 -140.18(16)
C17 Si1 C5 C10 16.1(2)
C11 Si1 C5 C10 -105.6(2)
C1 Si1 C5 C10 137.89(19)
C17 Si1 C5 C6 -167.77(17)
C11 Si1 C5 C6 70.5(2)
C1 Si1 C5 C6 -46.0(2)
C10 C5 C6 C7 1.6(3)
Si1 C5 C6 C7 -174.69(18)
C5 C6 C7 C8 -0.8(4)
C6 C7 C8 C9 -0.3(4)
C7 C8 C9 C10 0.6(4)
C8 C9 C10 C5 0.2(4)
C6 C5 C10 C9 -1.3(3)
Si1 C5 C10 C9 174.90(19)
C5 Si1 C11 C16 -170.6(2)
C17 Si1 C11 C16 65.6(2)
C1 Si1 C11 C16 -52.1(2)
C5 Si1 C11 C12 11.0(2)
C17 Si1 C11 C12 -112.9(2)
C1 Si1 C11 C12 129.4(2)
C16 C11 C12 C13 -1.1(4)
Si1 C11 C12 C13 177.4(2)
C11 C12 C13 C14 -0.2(4)
C12 C13 C14 C15 1.6(5)
C13 C14 C15 C16 -1.8(5)
C14 C15 C16 C11 0.5(4)
C12 C11 C16 C15 0.9(4)
Si1 C11 C16 C15 -177.6(2)
C5 Si1 C17 C18 -127.0(2)
C11 Si1 C17 C18 -4.9(2)
C1 Si1 C17 C18 111.0(2)
C5 Si1 C17 C22 56.9(2)
C11 Si1 C17 C22 178.9(2)
C1 Si1 C17 C22 -65.2(2)
C22 C17 C18 C19 1.1(4)
Si1 C17 C18 C19 -175.2(2)
C17 C18 C19 C20 -0.1(4)
C18 C19 C20 C21 -0.8(4)
C19 C20 C21 C22 0.7(4)
C20 C21 C22 C17 0.3(4)
C18 C17 C22 C21 -1.2(4)
Si1 C17 C22 C21 175.09(19)
